data_2221871
loop_
_publ_author_name
'Lo, Kong Mun'
'Ng, Seik Weng'

_publ_section_title
;Diaqua(trifluoroacetato-\k^2^<i>O</i>,<i>O</i>')[2,4,6-tri-2-pyridyl-1,3,5-triazine-\k^3^<i>N</i>^2^,<i>N</i>^1^,<i>N</i>^6^]manganese(II)
 trifluoroacetate
;
_journal_coeditor_code XU2515
_journal_issue 5
_journal_name_full 'Acta Crystallographica Section E'
_journal_page_first m591
_journal_page_last m592
_journal_paper_doi 10.1107/S1600536809015098
_journal_volume 65
_journal_year 2009
_chemical_formula_iupac '[Mn (C2 F3 O2) (C18 H12 N6) (H2 O)2] C2 F3 O2'
_chemical_formula_moiety 'C20 H16 F3 Mn N6 O4 +, C2 F3 O2 -'
_chemical_formula_sum 'C22 H16 F6 Mn N6 O6'
_chemical_formula_weight 629.35
_chemical_name_systematic
;
Diaqua(trifluoroacetato-\k^2^<i>O</i>,<i>O</i>')[2,4,6-tri-2-pyridyl-
1,3,5-triazine-\k^3^<i>N</i>^2^,<i>N</i>^1^,<i>N</i>^6^]manganese(II)
trifluoroacetate
;
_space_group_IT_number 15
_symmetry_cell_setting monoclinic
_symmetry_space_group_name_Hall '-C 2yc'
_symmetry_space_group_name_H-M 'C 1 2/c 1'
_atom_sites_solution_hydrogens geom
_atom_sites_solution_primary direct
_atom_sites_solution_secondary difmap
_audit_creation_method SHELXL-97
_cell_angle_alpha 90.00
_cell_angle_beta 117.0270(10)
_cell_angle_gamma 90.00
_cell_formula_units_Z 16
_cell_length_a 31.1179(4)
_cell_length_b 10.58810(10)
_cell_length_c 32.9673(4)
_cell_measurement_reflns_used 9826
_cell_measurement_temperature 100(2)
_cell_measurement_theta_max 28.3
_cell_measurement_theta_min 2.1
_cell_volume 9675.8(2)
_computing_cell_refinement 'SAINT (Bruker, 2007)'
_computing_data_collection 'APEX2 (Bruker, 2007)'
_computing_data_reduction 'SAINT (Bruker, 2007)'
_computing_molecular_graphics 'X-SEED (Barbour, 2001)'
_computing_publication_material 'publCIF (Westrip, 2009)'
_computing_structure_refinement 'SHELXL97 (Sheldrick, 2008)'
_computing_structure_solution 'SHELXS97 (Sheldrick, 2008)'
_diffrn_ambient_temperature 100(2)
_diffrn_measured_fraction_theta_full 0.997
_diffrn_measured_fraction_theta_max 0.997
_diffrn_measurement_device_type 'Bruker SMART APEX'
_diffrn_measurement_method \w
_diffrn_radiation_monochromator graphite
_diffrn_radiation_source 'fine-focus sealed tube'
_diffrn_radiation_type MoK\a
_diffrn_radiation_wavelength 0.71073
_diffrn_reflns_av_R_equivalents 0.0346
_diffrn_reflns_av_sigmaI/netI 0.0281
_diffrn_reflns_limit_h_max 40
_diffrn_reflns_limit_h_min -40
_diffrn_reflns_limit_k_max 13
_diffrn_reflns_limit_k_min -13
_diffrn_reflns_limit_l_max 36
_diffrn_reflns_limit_l_min -42
_diffrn_reflns_number 58407
_diffrn_reflns_theta_full 27.50
_diffrn_reflns_theta_max 27.50
_diffrn_reflns_theta_min 1.39
_diffrn_standards_decay_% 0
_diffrn_standards_interval_count 0
_diffrn_standards_interval_time 0
_diffrn_standards_number 0
_exptl_absorpt_coefficient_mu 0.646
_exptl_absorpt_correction_T_max 0.8817
_exptl_absorpt_correction_T_min 0.7823
_exptl_absorpt_correction_type multi-scan
_exptl_absorpt_process_details '(SADABS; Sheldrick, 1996)'
_exptl_crystal_colour 'Deep yellow'
_exptl_crystal_density_diffrn 1.728
_exptl_crystal_density_method 'not measured'
_exptl_crystal_description 'Triangular block'
_exptl_crystal_F_000 5072
_exptl_crystal_size_max 0.40
_exptl_crystal_size_mid 0.30
_exptl_crystal_size_min 0.20
_refine_diff_density_max 0.700
_refine_diff_density_min -0.454
_refine_ls_extinction_method none
_refine_ls_goodness_of_fit_ref 1.257
_refine_ls_hydrogen_treatment mixed
_refine_ls_matrix_type full
_refine_ls_number_parameters 763
_refine_ls_number_reflns 11090
_refine_ls_number_restraints 12
_refine_ls_restrained_S_all 1.256
_refine_ls_R_factor_all 0.0521
_refine_ls_R_factor_gt 0.0378
_refine_ls_shift/su_max 0.001
_refine_ls_shift/su_mean 0.000
_refine_ls_structure_factor_coef Fsqd
_refine_ls_weighting_details 'calc w=1/[\s^2^(Fo^2^)+(0.05P)^2^+10P] where P=(Fo^2^+2Fc^2^)/3'
_refine_ls_weighting_scheme calc
_refine_ls_wR_factor_gt 0.1025
_refine_ls_wR_factor_ref 0.1132
_reflns_number_gt 8998
_reflns_number_total 11090
_reflns_threshold_expression I>2\s(I)
_cod_data_source_file xu2515.cif
_cod_data_source_block I
_cod_depositor_comments
;
The following automatic conversions were performed:
'_symmetry_cell_setting' value 'Monoclinic' changed to 'monoclinic'
according to '/home/saulius/struct/CIF-dictionaries/cif_core.dic'
dictionary named 'cif_core.dic' version 2.4.1 from
2010-06-29.

'_exptl_absorpt_correction_type' value 'Multi-scan' changed
to 'multi-scan' according to
'/home/saulius/struct/CIF-dictionaries/cif_core.dic' dictionary named
'cif_core.dic' version 2.4.1 from 2010-06-29.

Automatic conversion script
Id: cif_fix_enum 1527 2010-12-29 10:47:43Z saulius 

The following automatic conversions were performed:

'_symmetry_cell_setting' value 'Monoclinic' changed to 'monoclinic'
according to /home/saulius/struct/CIF-dictionaries/cif_core.dic
dictionary named 'cif_core.dic' version 2.4.1 from
2010-06-29.

'_exptl_absorpt_correction_type' value 'Multi-scan'
changed to 'multi-scan' according to
/home/saulius/struct/CIF-dictionaries/cif_core.dic dictionary named
'cif_core.dic' version 2.4.1 from 2010-06-29.

Automatic conversion script
Id: cif_fix_values 1715 2011-07-08 13:25:40Z adriana 
;
_cod_original_sg_symbol_H-M 'C 2/c'
_cod_database_code 2221871
_cod_database_fobs_code 2221871

loop_
_symmetry_equiv_pos_as_xyz
'x, y, z'
'-x, y, -z+1/2'
'x+1/2, y+1/2, z'
'-x+1/2, y+1/2, -z+1/2'
'-x, -y, -z'
'x, -y, z-1/2'
'-x+1/2, -y+1/2, -z'
'x+1/2, -y+1/2, z-1/2'

loop_
_atom_site_type_symbol
_atom_site_label
_atom_site_fract_x
_atom_site_fract_y
_atom_site_fract_z
_atom_site_U_iso_or_equiv
_atom_site_adp_type
_atom_site_calc_flag
_atom_site_refinement_flags
_atom_site_occupancy
_atom_site_disorder_assembly
_atom_site_disorder_group
Mn Mn1 0.720616(11) 0.77896(3) 0.571168(11) 0.01405(8) Uani d . 1 . .
Mn Mn2 0.543400(11) 0.73110(3) 0.683854(11) 0.01352(8) Uani d . 1 . .
F F1 0.81794(5) 1.08937(15) 0.54644(5) 0.0348(4) Uani d . 1 . .
F F2 0.85747(6) 1.05565(19) 0.61763(6) 0.0511(5) Uani d . 1 . .
F F3 0.86788(6) 0.93594(17) 0.57115(9) 0.0641(7) Uani d . 1 . .
F F4 0.42111(5) 1.04711(14) 0.64551(6) 0.0350(4) Uani d . 1 . .
F F5 0.38758(5) 0.89407(16) 0.66211(7) 0.0424(4) Uani d . 1 . .
F F6 0.43881(7) 1.0104(2) 0.71532(6) 0.0581(6) Uani d . 1 . .
F F7 0.85946(5) 0.81672(15) 0.66461(5) 0.0315(3) Uani d . 1 . .
F F8 0.91840(5) 0.90901(15) 0.71976(6) 0.0363(4) Uani d . 1 . .
F F9 0.88793(7) 0.74277(16) 0.73215(6) 0.0429(4) Uani d . 1 . .
F F10 0.39983(5) 0.82711(14) 0.57845(5) 0.0302(3) Uani d . 1 . .
F F11 0.34953(4) 0.88917(13) 0.51150(5) 0.0259(3) Uani d . 1 . .
F F12 0.40909(5) 0.76990(14) 0.52039(5) 0.0315(3) Uani d . 1 . .
O O1 0.76515(5) 0.96203(15) 0.58714(6) 0.0216(3) Uani d . 1 . .
O O2 0.79144(5) 0.80310(14) 0.56061(5) 0.0193(3) Uani d . 1 . .
O O3 0.46788(6) 0.75451(15) 0.68873(6) 0.0212(3) Uani d . 1 . .
O O4 0.50553(5) 0.92045(15) 0.67875(6) 0.0213(3) Uani d . 1 . .
O O5 0.80460(6) 0.87181(18) 0.71467(6) 0.0326(4) Uani d . 1 . .
O O6 0.85065(5) 1.04341(16) 0.72582(6) 0.0231(3) Uani d . 1 . .
O O7 0.47236(6) 0.96368(16) 0.56391(6) 0.0280(4) Uani d . 1 . .
O O8 0.40676(6) 1.08581(15) 0.53004(6) 0.0272(4) Uani d . 1 . .
O O1w 0.75416(6) 0.73125(15) 0.64126(5) 0.0212(3) Uani d D 1 . .
H H1w1 0.7709(9) 0.777(2) 0.6639(6) 0.032 Uiso d D 1 . .
H H1w2 0.7481(10) 0.6617(14) 0.6497(8) 0.032 Uiso d D 1 . .
O O2w 0.68227(5) 0.81939(16) 0.49969(5) 0.0208(3) Uani d D 1 . .
H H2w1 0.6866(9) 0.777(2) 0.4803(7) 0.031 Uiso d D 1 . .
H H2w2 0.6549(6) 0.854(2) 0.4869(8) 0.031 Uiso d D 1 . .
O O3w 0.51060(5) 0.75031(15) 0.61179(5) 0.0175(3) Uani d D 1 . .
H H3w1 0.5102(9) 0.6916(16) 0.5946(7) 0.026 Uiso d D 1 . .
H H3w2 0.4969(9) 0.8149(14) 0.5963(7) 0.026 Uiso d D 1 . .
O O4w 0.57517(6) 0.69922(16) 0.75559(5) 0.0210(3) Uani d D 1 . .
H H4w1 0.5613(9) 0.706(3) 0.7722(8) 0.032 Uiso d D 1 . .
H H4w2 0.5966(8) 0.643(2) 0.7662(8) 0.032 Uiso d D 1 . .
N N1 0.66473(6) 0.91189(16) 0.58210(6) 0.0144(3) Uani d . 1 . .
N N2 0.65646(6) 0.66536(16) 0.56512(6) 0.0137(3) Uani d . 1 . .
N N3 0.73037(6) 0.55813(17) 0.55953(6) 0.0155(4) Uani d . 1 . .
N N4 0.58257(6) 0.65776(17) 0.56871(6) 0.0146(3) Uani d . 1 . .
N N5 0.61673(6) 0.46946(17) 0.55619(6) 0.0140(3) Uani d . 1 . .
N N6 0.50663(6) 0.52889(17) 0.56389(6) 0.0151(3) Uani d . 1 . .
N N7 0.52455(6) 0.51015(16) 0.67239(6) 0.0143(3) Uani d . 1 . .
N N8 0.60343(6) 0.61949(16) 0.67885(6) 0.0132(3) Uani d . 1 . .
N N9 0.61090(6) 0.86374(17) 0.69854(6) 0.0144(3) Uani d . 1 . .
N N10 0.63562(6) 0.42548(16) 0.66984(6) 0.0136(3) Uani d . 1 . .
N N11 0.68154(6) 0.61471(16) 0.68407(6) 0.0143(3) Uani d . 1 . .
N N12 0.74802(6) 0.48710(17) 0.66792(6) 0.0153(3) Uani d . 1 . .
C C1 0.66939(8) 1.0355(2) 0.59036(8) 0.0183(4) Uani d . 1 . .
H H1 0.6980 1.0759 0.5934 0.022 Uiso calc R 1 . .
C C2 0.63460(8) 1.1087(2) 0.59474(8) 0.0194(4) Uani d . 1 . .
H H2 0.6393 1.1968 0.6003 0.023 Uiso calc R 1 . .
C C3 0.59305(8) 1.0504(2) 0.59078(8) 0.0200(4) Uani d . 1 . .
H H3 0.5686 1.0979 0.5935 0.024 Uiso calc R 1 . .
C C4 0.58779(8) 0.9217(2) 0.58278(8) 0.0183(4) Uani d . 1 . .
H H4 0.5598 0.8789 0.5801 0.022 Uiso calc R 1 . .
C C5 0.62422(7) 0.85697(19) 0.57883(7) 0.0142(4) Uani d . 1 . .
C C6 0.62073(7) 0.71916(19) 0.57034(7) 0.0140(4) Uani d . 1 . .
C C7 0.58187(7) 0.53387(19) 0.56043(7) 0.0137(4) Uani d . 1 . .
C C8 0.65341(7) 0.53987(19) 0.55900(7) 0.0135(4) Uani d . 1 . .
C C9 0.69506(7) 0.47888(19) 0.55673(7) 0.0138(4) Uani d . 1 . .
C C10 0.69771(7) 0.3489(2) 0.55397(7) 0.0168(4) Uani d . 1 . .
H H10 0.6718 0.2967 0.5515 0.020 Uiso calc R 1 . .
C C11 0.73901(8) 0.2963(2) 0.55483(8) 0.0193(4) Uani d . 1 . .
H H11 0.7421 0.2074 0.5532 0.023 Uiso calc R 1 . .
C C12 0.77551(8) 0.3763(2) 0.55805(8) 0.0203(4) Uani d . 1 . .
H H12 0.8043 0.3432 0.5590 0.024 Uiso calc R 1 . .
C C13 0.76949(8) 0.5061(2) 0.55991(8) 0.0191(4) Uani d . 1 . .
H H13 0.7946 0.5603 0.5615 0.023 Uiso calc R 1 . .
C C14 0.53838(7) 0.4630(2) 0.55499(7) 0.0139(4) Uani d . 1 . .
C C15 0.53145(7) 0.3379(2) 0.54099(7) 0.0158(4) Uani d . 1 . .
H H15 0.5544 0.2951 0.5345 0.019 Uiso calc R 1 . .
C C16 0.49008(8) 0.2768(2) 0.53669(8) 0.0187(4) Uani d . 1 . .
H H16 0.4845 0.1907 0.5277 0.022 Uiso calc R 1 . .
C C17 0.45715(7) 0.3436(2) 0.54574(7) 0.0187(4) Uani d . 1 . .
H H17 0.4285 0.3042 0.5430 0.022 Uiso calc R 1 . .
C C18 0.46683(7) 0.4691(2) 0.55888(7) 0.0175(4) Uani d . 1 . .
H H18 0.4439 0.5148 0.5646 0.021 Uiso calc R 1 . .
C C19 0.79370(7) 0.9131(2) 0.57507(7) 0.0164(4) Uani d . 1 . .
C C20 0.83500(8) 0.9986(2) 0.57766(9) 0.0236(5) Uani d . 1 . .
C C21 0.48447(8) 0.4574(2) 0.67002(8) 0.0186(4) Uani d . 1 . .
H H21 0.4615 0.5102 0.6732 0.022 Uiso calc R 1 . .
C C22 0.47493(8) 0.3288(2) 0.66318(8) 0.0210(5) Uani d . 1 . .
H H22 0.4459 0.2952 0.6616 0.025 Uiso calc R 1 . .
C C23 0.50798(8) 0.2504(2) 0.65867(8) 0.0199(4) Uani d . 1 . .
H H23 0.5022 0.1623 0.6540 0.024 Uiso calc R 1 . .
C C24 0.54979(7) 0.3040(2) 0.66123(7) 0.0167(4) Uani d . 1 . .
H H24 0.5734 0.2531 0.6583 0.020 Uiso calc R 1 . .
C C25 0.55664(7) 0.43257(19) 0.66811(7) 0.0132(4) Uani d . 1 . .
C C26 0.60103(7) 0.49493(19) 0.67221(7) 0.0129(4) Uani d . 1 . .
C C27 0.67488(7) 0.49040(19) 0.67577(7) 0.0133(4) Uani d . 1 . .
C C28 0.64464(7) 0.6745(2) 0.68549(7) 0.0131(4) Uani d . 1 . .
C C29 0.64930(7) 0.81058(19) 0.69692(7) 0.0136(4) Uani d . 1 . .
C C30 0.69187(7) 0.8752(2) 0.70704(7) 0.0159(4) Uani d . 1 . .
H H30 0.7179 0.8351 0.7046 0.019 Uiso calc R 1 . .
C C31 0.69508(8) 1.0001(2) 0.72074(7) 0.0175(4) Uani d . 1 . .
H H31 0.7238 1.0470 0.7286 0.021 Uiso calc R 1 . .
C C32 0.65594(8) 1.0557(2) 0.72280(8) 0.0189(4) Uani d . 1 . .
H H32 0.6574 1.1413 0.7321 0.023 Uiso calc R 1 . .
C C33 0.61434(8) 0.9848(2) 0.71115(7) 0.0174(4) Uani d . 1 . .
H H33 0.5874 1.0238 0.7122 0.021 Uiso calc R 1 . .
C C34 0.71538(7) 0.4187(2) 0.67460(7) 0.0139(4) Uani d . 1 . .
C C35 0.71950(7) 0.2897(2) 0.68192(8) 0.0176(4) Uani d . 1 . .
H H35 0.6954 0.2441 0.6859 0.021 Uiso calc R 1 . .
C C36 0.75962(8) 0.2279(2) 0.68334(8) 0.0211(5) Uani d . 1 . .
H H36 0.7635 0.1395 0.6885 0.025 Uiso calc R 1 . .
C C37 0.79361(8) 0.2975(2) 0.67704(8) 0.0194(4) Uani d . 1 . .
H H37 0.8215 0.2581 0.6781 0.023 Uiso calc R 1 . .
C C38 0.78620(7) 0.4264(2) 0.66917(7) 0.0176(4) Uani d . 1 . .
H H38 0.8095 0.4737 0.6644 0.021 Uiso calc R 1 . .
C C39 0.47129(7) 0.8693(2) 0.68149(7) 0.0166(4) Uani d . 1 . .
C C40 0.42931(8) 0.9569(2) 0.67623(9) 0.0248(5) Uani d . 1 . .
C C41 0.84017(8) 0.9311(2) 0.71703(7) 0.0200(5) Uani d . 1 . .
C C42 0.87668(8) 0.8495(2) 0.70825(7) 0.0188(4) Uani d . 1 . .
C C43 0.42845(8) 0.9852(2) 0.54474(8) 0.0195(4) Uani d . 1 . .
C C44 0.39639(7) 0.8680(2) 0.53872(8) 0.0184(4) Uani d . 1 . .

loop_
_atom_site_aniso_label
_atom_site_aniso_U_11
_atom_site_aniso_U_22
_atom_site_aniso_U_33
_atom_site_aniso_U_12
_atom_site_aniso_U_13
_atom_site_aniso_U_23
Mn1 0.01286(15) 0.01297(16) 0.01736(16) -0.00116(11) 0.00777(12) 0.00032(12)
Mn2 0.01176(15) 0.01322(16) 0.01684(16) 0.00182(11) 0.00761(12) 0.00042(12)
F1 0.0330(8) 0.0321(8) 0.0386(9) -0.0065(6) 0.0156(7) 0.0123(7)
F2 0.0450(10) 0.0609(12) 0.0347(9) -0.0361(9) 0.0069(8) -0.0051(8)
F3 0.0386(9) 0.0346(10) 0.145(2) -0.0024(8) 0.0648(13) -0.0040(12)
F4 0.0285(7) 0.0241(8) 0.0556(10) 0.0101(6) 0.0218(7) 0.0173(7)
F5 0.0209(7) 0.0416(10) 0.0715(12) 0.0082(7) 0.0270(8) 0.0209(9)
F6 0.0592(12) 0.0725(14) 0.0429(10) 0.0348(10) 0.0235(9) -0.0124(10)
F7 0.0283(7) 0.0452(9) 0.0190(7) 0.0066(7) 0.0090(6) -0.0082(6)
F8 0.0216(7) 0.0384(9) 0.0543(10) -0.0090(6) 0.0220(7) -0.0190(8)
F9 0.0607(11) 0.0324(9) 0.0480(10) 0.0160(8) 0.0356(9) 0.0190(8)
F10 0.0317(7) 0.0330(8) 0.0259(7) -0.0086(6) 0.0132(6) 0.0049(6)
F11 0.0145(6) 0.0263(7) 0.0316(8) -0.0023(5) 0.0058(6) -0.0007(6)
F12 0.0287(7) 0.0239(7) 0.0409(9) 0.0011(6) 0.0148(7) -0.0113(6)
O1 0.0176(7) 0.0198(8) 0.0307(9) -0.0006(6) 0.0138(7) -0.0018(7)
O2 0.0185(7) 0.0175(8) 0.0221(8) -0.0014(6) 0.0095(6) -0.0010(6)
O3 0.0236(8) 0.0174(8) 0.0267(9) 0.0045(6) 0.0150(7) 0.0042(6)
O4 0.0155(7) 0.0226(8) 0.0284(9) 0.0011(6) 0.0122(7) -0.0031(7)
O5 0.0254(9) 0.0425(11) 0.0379(10) -0.0188(8) 0.0215(8) -0.0205(9)
O6 0.0170(7) 0.0219(8) 0.0271(9) -0.0010(6) 0.0071(7) -0.0042(7)
O7 0.0144(7) 0.0241(9) 0.0419(10) 0.0025(6) 0.0098(7) 0.0115(8)
O8 0.0181(8) 0.0176(8) 0.0408(10) 0.0017(6) 0.0090(7) 0.0052(7)
O1w 0.0246(8) 0.0155(8) 0.0189(8) -0.0056(6) 0.0059(7) 0.0012(6)
O2w 0.0179(7) 0.0260(9) 0.0188(8) 0.0067(6) 0.0086(6) 0.0036(7)
O3w 0.0200(7) 0.0139(7) 0.0177(8) 0.0051(6) 0.0077(6) 0.0013(6)
O4w 0.0237(8) 0.0217(8) 0.0193(8) 0.0076(6) 0.0112(7) 0.0025(6)
N1 0.0147(8) 0.0129(8) 0.0159(9) -0.0017(6) 0.0074(7) -0.0004(7)
N2 0.0137(8) 0.0124(8) 0.0157(8) -0.0002(6) 0.0073(7) -0.0001(7)
N3 0.0165(8) 0.0151(9) 0.0166(9) -0.0016(7) 0.0090(7) -0.0007(7)
N4 0.0132(8) 0.0141(9) 0.0170(9) -0.0008(6) 0.0074(7) -0.0008(7)
N5 0.0122(8) 0.0138(8) 0.0161(9) -0.0003(6) 0.0066(7) 0.0001(7)
N6 0.0129(8) 0.0165(9) 0.0162(9) -0.0002(7) 0.0069(7) -0.0006(7)
N7 0.0131(8) 0.0147(8) 0.0156(8) 0.0008(7) 0.0070(7) 0.0001(7)
N8 0.0123(8) 0.0128(8) 0.0151(8) -0.0003(6) 0.0067(7) -0.0001(7)
N9 0.0133(8) 0.0144(8) 0.0156(9) 0.0023(6) 0.0067(7) 0.0012(7)
N10 0.0117(8) 0.0143(8) 0.0149(8) 0.0008(6) 0.0060(7) 0.0011(7)
N11 0.0129(8) 0.0135(8) 0.0172(9) -0.0001(6) 0.0074(7) 0.0012(7)
N12 0.0127(8) 0.0155(9) 0.0182(9) 0.0006(7) 0.0076(7) 0.0013(7)
C1 0.0174(10) 0.0141(10) 0.0237(11) -0.0020(8) 0.0097(9) 0.0011(8)
C2 0.0255(11) 0.0110(10) 0.0227(11) -0.0003(8) 0.0119(9) -0.0009(8)
C3 0.0211(10) 0.0173(11) 0.0246(11) 0.0025(8) 0.0130(9) -0.0007(9)
C4 0.0180(10) 0.0165(10) 0.0242(11) 0.0001(8) 0.0129(9) 0.0003(9)
C5 0.0151(9) 0.0138(10) 0.0139(10) -0.0003(8) 0.0068(8) 0.0006(8)
C6 0.0153(9) 0.0132(10) 0.0132(9) -0.0015(7) 0.0062(8) -0.0010(8)
C7 0.0148(9) 0.0137(10) 0.0121(9) 0.0001(7) 0.0058(8) 0.0002(7)
C8 0.0152(9) 0.0130(10) 0.0114(9) -0.0010(7) 0.0053(8) 0.0004(7)
C9 0.0134(9) 0.0151(10) 0.0141(9) -0.0008(7) 0.0073(8) -0.0005(8)
C10 0.0165(10) 0.0164(10) 0.0189(10) -0.0029(8) 0.0092(8) -0.0019(8)
C11 0.0214(11) 0.0141(10) 0.0257(12) -0.0004(8) 0.0135(9) -0.0017(9)
C12 0.0186(10) 0.0192(11) 0.0278(12) 0.0028(8) 0.0146(9) -0.0002(9)
C13 0.0161(10) 0.0195(11) 0.0259(11) -0.0013(8) 0.0131(9) 0.0011(9)
C14 0.0126(9) 0.0153(10) 0.0136(9) 0.0000(7) 0.0060(7) 0.0020(8)
C15 0.0139(9) 0.0159(10) 0.0185(10) 0.0006(8) 0.0081(8) 0.0003(8)
C16 0.0188(10) 0.0149(10) 0.0210(11) -0.0035(8) 0.0079(9) -0.0004(8)
C17 0.0127(9) 0.0207(11) 0.0208(11) -0.0026(8) 0.0061(8) 0.0009(9)
C18 0.0133(9) 0.0201(11) 0.0195(10) -0.0006(8) 0.0079(8) 0.0008(8)
C19 0.0122(9) 0.0180(10) 0.0160(10) -0.0020(8) 0.0038(8) 0.0022(8)
C20 0.0156(10) 0.0212(11) 0.0335(13) -0.0028(9) 0.0108(9) 0.0019(10)
C21 0.0147(9) 0.0199(11) 0.0242(11) 0.0009(8) 0.0116(9) 0.0010(9)
C22 0.0161(10) 0.0206(11) 0.0287(12) -0.0043(8) 0.0123(9) -0.0010(9)
C23 0.0203(11) 0.0148(10) 0.0255(12) -0.0027(8) 0.0113(9) -0.0010(9)
C24 0.0151(9) 0.0154(10) 0.0202(11) 0.0023(8) 0.0088(8) 0.0009(8)
C25 0.0124(9) 0.0148(10) 0.0133(9) 0.0007(7) 0.0065(7) 0.0012(8)
C26 0.0124(9) 0.0143(10) 0.0114(9) 0.0018(7) 0.0047(7) 0.0021(7)
C27 0.0128(9) 0.0140(10) 0.0133(9) 0.0013(7) 0.0061(8) 0.0020(7)
C28 0.0119(9) 0.0141(10) 0.0122(9) 0.0011(7) 0.0046(7) 0.0022(7)
C29 0.0136(9) 0.0134(10) 0.0140(10) 0.0008(7) 0.0064(8) 0.0012(8)
C30 0.0131(9) 0.0167(10) 0.0183(10) 0.0017(8) 0.0074(8) 0.0024(8)
C31 0.0159(9) 0.0166(10) 0.0203(11) -0.0033(8) 0.0085(8) 0.0007(8)
C32 0.0227(11) 0.0120(10) 0.0223(11) -0.0006(8) 0.0105(9) -0.0001(8)
C33 0.0174(10) 0.0154(10) 0.0216(11) 0.0016(8) 0.0109(9) -0.0004(8)
C34 0.0114(9) 0.0161(10) 0.0134(9) 0.0003(7) 0.0051(7) -0.0008(8)
C35 0.0136(9) 0.0171(11) 0.0236(11) 0.0001(8) 0.0097(8) 0.0012(8)
C36 0.0202(10) 0.0164(10) 0.0285(12) 0.0043(8) 0.0127(9) 0.0032(9)
C37 0.0150(10) 0.0208(11) 0.0239(11) 0.0044(8) 0.0102(9) 0.0005(9)
C38 0.0129(9) 0.0214(11) 0.0198(11) 0.0011(8) 0.0086(8) 0.0022(9)
C39 0.0162(9) 0.0196(11) 0.0148(10) 0.0041(8) 0.0079(8) -0.0002(8)
C40 0.0227(11) 0.0238(12) 0.0330(13) 0.0066(9) 0.0172(10) 0.0054(10)
C41 0.0166(10) 0.0271(12) 0.0156(10) -0.0036(9) 0.0068(8) -0.0060(9)
C42 0.0188(10) 0.0203(11) 0.0181(11) -0.0015(8) 0.0092(9) -0.0007(8)
C43 0.0181(10) 0.0186(11) 0.0226(11) -0.0009(8) 0.0098(9) 0.0029(9)
C44 0.0163(10) 0.0183(11) 0.0210(11) 0.0010(8) 0.0087(9) -0.0006(9)

loop_
_atom_type_symbol
_atom_type_description
_atom_type_scat_dispersion_real
_atom_type_scat_dispersion_imag
_atom_type_scat_source
C C 0.0033 0.0016 'International Tables Vol C Tables 4.2.6.8 and 6.1.1.4'
H H 0.0000 0.0000 'International Tables Vol C Tables 4.2.6.8 and 6.1.1.4'
N N 0.0061 0.0033 'International Tables Vol C Tables 4.2.6.8 and 6.1.1.4'
O O 0.0106 0.0060 'International Tables Vol C Tables 4.2.6.8 and 6.1.1.4'
F F 0.0171 0.0103 'International Tables Vol C Tables 4.2.6.8 and 6.1.1.4'
Mn Mn 0.3368 0.7283 'International Tables Vol C Tables 4.2.6.8 and 6.1.1.4'

loop_
_geom_angle_atom_site_label_1
_geom_angle_atom_site_label_2
_geom_angle_atom_site_label_3
_geom_angle_site_symmetry_1
_geom_angle_site_symmetry_3
_geom_angle
_geom_angle_publ_flag
O1w Mn1 O2w . . 175.89(6) ?
O1w Mn1 N2 . . 86.97(6) ?
O2w Mn1 N2 . . 88.92(6) ?
O1w Mn1 O1 . . 90.24(6) ?
O2w Mn1 O1 . . 93.43(6) ?
N2 Mn1 O1 . . 152.20(6) ?
O1w Mn1 N1 . . 90.44(6) ?
O2w Mn1 N1 . . 88.19(6) ?
N1 Mn1 N2 . . 69.67(6) yes
O1 Mn1 N1 . . 82.71(6) ?
O1w Mn1 O2 . . 98.86(6) ?
O2w Mn1 O2 . . 84.74(6) ?
N2 Mn1 O2 . . 151.37(6) ?
O1 Mn1 O2 . . 56.30(5) ?
N1 Mn1 O2 . . 137.72(6) ?
O1w Mn1 N3 . . 84.67(6) ?
O2w Mn1 N3 . . 93.79(6) ?
N1 Mn1 N3 . . 138.46(6) yes
N2 Mn1 N3 . . 68.89(6) yes
O1 Mn1 N3 . . 138.36(6) ?
O2 Mn1 N3 . . 83.67(6) ?
O3w Mn2 O4w . . 176.32(7) ?
O3w Mn2 N8 . . 87.81(6) ?
O4w Mn2 N8 . . 90.92(6) ?
O3w Mn2 O4 . . 82.22(6) ?
O4w Mn2 O4 . . 100.56(6) ?
N8 Mn2 O4 . . 149.21(6) ?
O3w Mn2 N9 . . 95.84(6) ?
O4w Mn2 N9 . . 86.93(6) ?
N7 Mn2 N8 . . 68.46(6) yes
N7 Mn2 N9 . . 137.33(6) yes
N8 Mn2 N9 . . 69.20(6) yes
O4 Mn2 N9 . . 82.87(6) ?
O3w Mn2 N7 . . 87.62(6) ?
O4w Mn2 N7 . . 88.70(6) ?
O4 Mn2 N7 . . 139.49(6) ?
O3w Mn2 O3 . . 94.37(6) ?
O4w Mn2 O3 . . 85.30(6) ?
N8 Mn2 O3 . . 154.58(6) ?
O4 Mn2 O3 . . 55.78(5) ?
N9 Mn2 O3 . . 135.41(6) ?
N7 Mn2 O3 . . 86.31(6) ?
C19 O1 Mn1 . . 91.12(13) ?
C19 O2 Mn1 . . 86.56(12) ?
C39 O3 Mn2 . . 85.32(12) ?
C39 O4 Mn2 . . 92.45(13) ?
Mn1 O1w H1w1 . . 129.2(17) ?
Mn1 O1w H1w2 . . 119.8(17) ?
H1w1 O1w H1w2 . . 110.4(16) ?
Mn1 O2w H2w1 . . 121.8(17) ?
Mn1 O2w H2w2 . . 124.5(17) ?
H2w1 O2w H2w2 . . 109.2(15) ?
Mn2 O3w H3w1 . . 122.4(16) ?
Mn2 O3w H3w2 . . 127.4(16) ?
H3w1 O3w H3w2 . . 110.1(15) ?
Mn2 O4w H4w1 . . 126.3(18) ?
Mn2 O4w H4w2 . . 116.9(17) ?
H4w1 O4w H4w2 . . 109.6(15) ?
C1 N1 C5 . . 116.85(18) ?
C1 N1 Mn1 . . 126.24(14) ?
C5 N1 Mn1 . . 116.90(13) ?
C6 N2 C8 . . 116.00(18) ?
C6 N2 Mn1 . . 121.20(14) ?
C8 N2 Mn1 . . 122.67(13) ?
C13 N3 C9 . . 117.09(18) ?
C13 N3 Mn1 . . 125.48(14) ?
C9 N3 Mn1 . . 117.11(13) ?
C6 N4 C7 . . 114.69(17) ?
C8 N5 C7 . . 114.63(18) ?
C18 N6 C14 . . 117.34(18) ?
C21 N7 C25 . . 117.08(18) ?
C21 N7 Mn2 . . 124.84(14) ?
C25 N7 Mn2 . . 118.08(13) ?
C26 N8 C28 . . 115.94(17) ?
C26 N8 Mn2 . . 122.56(13) ?
C28 N8 Mn2 . . 121.36(14) ?
C33 N9 C29 . . 117.85(18) ?
C33 N9 Mn2 . . 124.48(14) ?
C29 N9 Mn2 . . 117.52(14) ?
C26 N10 C27 . . 114.58(18) ?
C28 N11 C27 . . 114.76(17) ?
C38 N12 C34 . . 117.62(19) ?
N1 C1 C2 . . 123.4(2) ?
N1 C1 H1 . . 118.3 ?
C2 C1 H1 . . 118.3 ?
C3 C2 C1 . . 118.7(2) ?
C3 C2 H2 . . 120.7 ?
C1 C2 H2 . . 120.7 ?
C4 C3 C2 . . 118.8(2) ?
C4 C3 H3 . . 120.6 ?
C2 C3 H3 . . 120.6 ?
C5 C4 C3 . . 118.4(2) ?
C5 C4 H4 . . 120.8 ?
C3 C4 H4 . . 120.8 ?
N1 C5 C4 . . 123.83(19) ?
N1 C5 C6 . . 115.22(18) ?
C4 C5 C6 . . 120.96(18) ?
N2 C6 N4 . . 124.64(19) ?
N2 C6 C5 . . 116.96(18) ?
N4 C6 C5 . . 118.40(18) ?
N4 C7 N5 . . 125.51(19) ?
N4 C7 C14 . . 116.71(18) ?
N5 C7 C14 . . 117.78(18) ?
N5 C8 N2 . . 124.42(19) ?
N5 C8 C9 . . 119.68(18) ?
N2 C8 C9 . . 115.87(18) ?
N3 C9 C10 . . 123.41(19) ?
N3 C9 C8 . . 115.40(18) ?
C10 C9 C8 . . 121.13(18) ?
C9 C10 C11 . . 118.67(19) ?
C9 C10 H10 . . 120.7 ?
C11 C10 H10 . . 120.7 ?
C12 C11 C10 . . 118.4(2) ?
C12 C11 H11 . . 120.8 ?
C10 C11 H11 . . 120.8 ?
C11 C12 C13 . . 119.1(2) ?
C11 C12 H12 . . 120.4 ?
C13 C12 H12 . . 120.4 ?
N3 C13 C12 . . 123.3(2) ?
N3 C13 H13 . . 118.4 ?
C12 C13 H13 . . 118.4 ?
N6 C14 C15 . . 123.30(19) ?
N6 C14 C7 . . 115.48(18) ?
C15 C14 C7 . . 121.21(18) ?
C14 C15 C16 . . 118.39(19) ?
C14 C15 H15 . . 120.8 ?
C16 C15 H15 . . 120.8 ?
C17 C16 C15 . . 118.9(2) ?
C17 C16 H16 . . 120.6 ?
C15 C16 H16 . . 120.6 ?
C16 C17 C18 . . 118.6(2) ?
C16 C17 H17 . . 120.7 ?
C18 C17 H17 . . 120.7 ?
N6 C18 C17 . . 123.5(2) ?
N6 C18 H18 . . 118.3 ?
C17 C18 H18 . . 118.3 ?
O1 C19 O2 . . 126.0(2) ?
O1 C19 C20 . . 115.96(19) ?
O2 C19 C20 . . 118.01(19) ?
F3 C20 F2 . . 107.1(2) ?
F3 C20 F1 . . 107.7(2) ?
F2 C20 F1 . . 106.6(2) ?
F3 C20 C19 . . 112.7(2) ?
F2 C20 C19 . . 111.9(2) ?
F1 C20 C19 . . 110.60(18) ?
N7 C21 C22 . . 122.9(2) ?
N7 C21 H21 . . 118.5 ?
C22 C21 H21 . . 118.5 ?
C23 C22 C21 . . 119.4(2) ?
C23 C22 H22 . . 120.3 ?
C21 C22 H22 . . 120.3 ?
C22 C23 C24 . . 118.1(2) ?
C22 C23 H23 . . 120.9 ?
C24 C23 H23 . . 120.9 ?
C25 C24 C23 . . 119.0(2) ?
C25 C24 H24 . . 120.5 ?
C23 C24 H24 . . 120.5 ?
N7 C25 C24 . . 123.45(19) ?
N7 C25 C26 . . 115.02(18) ?
C24 C25 C26 . . 121.51(18) ?
N8 C26 N10 . . 124.61(18) ?
N8 C26 C25 . . 115.88(17) ?
N10 C26 C25 . . 119.51(18) ?
N10 C27 N11 . . 125.50(18) ?
N10 C27 C34 . . 117.58(18) ?
N11 C27 C34 . . 116.89(17) ?
N11 C28 N8 . . 124.55(19) ?
N11 C28 C29 . . 119.10(18) ?
N8 C28 C29 . . 116.30(17) ?
N9 C29 C30 . . 123.49(19) ?
N9 C29 C28 . . 115.60(18) ?
C30 C29 C28 . . 120.85(18) ?
C31 C30 C29 . . 117.87(19) ?
C31 C30 H30 . . 121.1 ?
C29 C30 H30 . . 121.1 ?
C32 C31 C30 . . 119.18(19) ?
C32 C31 H31 . . 120.4 ?
C30 C31 H31 . . 120.4 ?
C31 C32 C33 . . 119.1(2) ?
C31 C32 H32 . . 120.4 ?
C33 C32 H32 . . 120.4 ?
N9 C33 C32 . . 122.46(19) ?
N9 C33 H33 . . 118.8 ?
C32 C33 H33 . . 118.8 ?
N12 C34 C35 . . 122.91(19) ?
N12 C34 C27 . . 116.23(18) ?
C35 C34 C27 . . 120.82(18) ?
C34 C35 C36 . . 118.7(2) ?
C34 C35 H35 . . 120.6 ?
C36 C35 H35 . . 120.6 ?
C37 C36 C35 . . 118.8(2) ?
C37 C36 H36 . . 120.6 ?
C35 C36 H36 . . 120.6 ?
C36 C37 C38 . . 118.6(2) ?
C36 C37 H37 . . 120.7 ?
C38 C37 H37 . . 120.7 ?
N12 C38 C37 . . 123.3(2) ?
N12 C38 H38 . . 118.3 ?
C37 C38 H38 . . 118.3 ?
O4 C39 O3 . . 126.2(2) ?
O4 C39 C40 . . 116.2(2) ?
O3 C39 C40 . . 117.59(19) ?
F6 C40 F4 . . 108.5(2) ?
F6 C40 F5 . . 107.8(2) ?
F4 C40 F5 . . 105.76(19) ?
F6 C40 C39 . . 110.3(2) ?
F4 C40 C39 . . 112.11(19) ?
F5 C40 C39 . . 112.1(2) ?
O6 C41 O5 . . 129.4(2) ?
O6 C41 C42 . . 116.24(19) ?
O5 C41 C42 . . 114.4(2) ?
F9 C42 F7 . . 106.66(19) ?
F9 C42 F8 . . 105.82(19) ?
F7 C42 F8 . . 106.99(18) ?
F9 C42 C41 . . 112.29(18) ?
F7 C42 C41 . . 112.10(18) ?
F8 C42 C41 . . 112.55(18) ?
O8 C43 O7 . . 129.6(2) ?
O8 C43 C44 . . 115.82(19) ?
O7 C43 C44 . . 114.54(19) ?
F10 C44 F11 . . 106.79(17) ?
F10 C44 F12 . . 106.31(18) ?
F11 C44 F12 . . 106.29(18) ?
F10 C44 C43 . . 111.95(18) ?
F11 C44 C43 . . 113.18(18) ?
F12 C44 C43 . . 111.86(18) ?

loop_
_geom_bond_atom_site_label_1
_geom_bond_atom_site_label_2
_geom_bond_site_symmetry_2
_geom_bond_distance
_geom_bond_publ_flag
Mn1 O1 . 2.301(2) yes
Mn1 O2 . 2.396(2) yes
Mn1 O1w . 2.119(2) yes
Mn1 O2w . 2.146(2) yes
Mn1 N1 . 2.389(2) yes
Mn1 N2 . 2.261(2) yes
Mn1 N3 . 2.411(2) yes
Mn2 O3 . 2.440(2) yes
Mn2 O4 . 2.293(2) yes
Mn2 O3w . 2.127(2) yes
Mn2 O4w . 2.135(2) yes
Mn2 N7 . 2.400(2) yes
Mn2 N8 . 2.279(2) yes
Mn2 N9 . 2.386(2) yes
F1 C20 . 1.330(3) ?
F2 C20 . 1.324(3) ?
F3 C20 . 1.316(3) ?
F4 C40 . 1.330(3) ?
F5 C40 . 1.340(3) ?
F6 C40 . 1.312(3) ?
F7 C42 . 1.333(3) ?
F8 C42 . 1.334(3) ?
F9 C42 . 1.330(3) ?
F10 C44 . 1.337(3) ?
F11 C44 . 1.339(2) ?
F12 C44 . 1.348(3) ?
O1 C19 . 1.240(3) ?
O2 C19 . 1.248(3) ?
O3 C39 . 1.252(3) ?
O4 C39 . 1.235(3) ?
O5 C41 . 1.244(3) ?
O6 C41 . 1.232(3) ?
O7 C43 . 1.238(3) ?
O8 C43 . 1.236(3) ?
O1w H1w1 . 0.84(3) ?
O1w H1w2 . 0.84(3) ?
O2w H2w1 . 0.84(3) ?
O2w H2w2 . 0.84(3) ?
O3w H3w1 . 0.84(3) ?
O3w H3w2 . 0.84(3) ?
O4w H4w1 . 0.84(3) ?
O4w H4w2 . 0.84(3) ?
N1 C1 . 1.332(3) ?
N1 C5 . 1.347(3) ?
N2 C6 . 1.328(3) ?
N2 C8 . 1.341(3) ?
N3 C13 . 1.331(3) ?
N3 C9 . 1.352(3) ?
N4 C6 . 1.333(3) ?
N4 C7 . 1.338(3) ?
N5 C8 . 1.331(3) ?
N5 C7 . 1.341(3) ?
N6 C18 . 1.333(3) ?
N6 C14 . 1.346(3) ?
N7 C21 . 1.336(3) ?
N7 C25 . 1.349(3) ?
N8 C26 . 1.333(3) ?
N8 C28 . 1.333(3) ?
N9 C33 . 1.336(3) ?
N9 C29 . 1.344(3) ?
N10 C26 . 1.335(3) ?
N10 C27 . 1.337(3) ?
N11 C28 . 1.330(3) ?
N11 C27 . 1.341(3) ?
N12 C38 . 1.335(3) ?
N12 C34 . 1.345(3) ?
C1 C2 . 1.391(3) ?
C1 H1 . 0.9500 ?
C2 C3 . 1.384(3) ?
C2 H2 . 0.9500 ?
C3 C4 . 1.383(3) ?
C3 H3 . 0.9500 ?
C4 C5 . 1.380(3) ?
C4 H4 . 0.9500 ?
C5 C6 . 1.480(3) ?
C7 C14 . 1.485(3) ?
C8 C9 . 1.480(3) ?
C9 C10 . 1.384(3) ?
C10 C11 . 1.389(3) ?
C10 H10 . 0.9500 ?
C11 C12 . 1.382(3) ?
C11 H11 . 0.9500 ?
C12 C13 . 1.392(3) ?
C12 H12 . 0.9500 ?
C13 H13 . 0.9500 ?
C14 C15 . 1.386(3) ?
C15 C16 . 1.389(3) ?
C15 H15 . 0.9500 ?
C16 C17 . 1.384(3) ?
C16 H16 . 0.9500 ?
C17 C18 . 1.388(3) ?
C17 H17 . 0.9500 ?
C18 H18 . 0.9500 ?
C19 C20 . 1.542(3) ?
C21 C22 . 1.390(3) ?
C21 H21 . 0.9500 ?
C22 C23 . 1.381(3) ?
C22 H22 . 0.9500 ?
C23 C24 . 1.387(3) ?
C23 H23 . 0.9500 ?
C24 C25 . 1.380(3) ?
C24 H24 . 0.9500 ?
C25 C26 . 1.481(3) ?
C27 C34 . 1.486(3) ?
C28 C29 . 1.479(3) ?
C29 C30 . 1.390(3) ?
C30 C31 . 1.387(3) ?
C30 H30 . 0.9500 ?
C31 C32 . 1.382(3) ?
C31 H31 . 0.9500 ?
C32 C33 . 1.391(3) ?
C32 H32 . 0.9500 ?
C33 H33 . 0.9500 ?
C34 C35 . 1.384(3) ?
C35 C36 . 1.391(3) ?
C35 H35 . 0.9500 ?
C36 C37 . 1.380(3) ?
C36 H36 . 0.9500 ?
C37 C38 . 1.388(3) ?
C37 H37 . 0.9500 ?
C38 H38 . 0.9500 ?
C39 C40 . 1.546(3) ?
C41 C42 . 1.556(3) ?
C43 C44 . 1.548(3) ?

loop_
_geom_hbond_atom_site_label_D
_geom_hbond_atom_site_label_H
_geom_hbond_atom_site_label_A
_geom_hbond_site_symmetry_A
_geom_hbond_distance_DH
_geom_hbond_distance_HA
_geom_hbond_distance_DA
_geom_hbond_angle_DHA
_geom_hbond_publ_flag
O1w H1w1 O5 . 0.84(3) 1.82(3) 2.661(2) 176(3) yes
O1w H1w2 N12 . 0.84(3) 1.94(3) 2.765(2) 166(3) yes
O2w H2w1 O2 7_666 0.84(3) 1.96(3) 2.789(2) 169(3) yes
O2w H2w2 O8 5_676 0.84(3) 1.85(3) 2.679(2) 167(3) yes
O3w H3w1 N6 . 0.84(3) 1.98(3) 2.798(2) 167(2) yes
O3w H3w2 O7 . 0.84(3) 1.86(3) 2.703(2) 175(3) yes
O4w H4w1 O3 2_656 0.84(3) 1.95(3) 2.782(2) 170(3) yes
O4w H4w2 O6 4_646 0.84(3) 1.87(3) 2.672(2) 160(2) yes

loop_
_geom_torsion_atom_site_label_1
_geom_torsion_atom_site_label_2
_geom_torsion_atom_site_label_3
_geom_torsion_atom_site_label_4
_geom_torsion_site_symmetry_1
_geom_torsion_site_symmetry_2
_geom_torsion_site_symmetry_3
_geom_torsion_site_symmetry_4
_geom_torsion
_geom_torsion_publ_flag
O1w Mn1 O1 C19 . . . . 100.41(13) ?
O2w Mn1 O1 C19 . . . . -81.45(13) ?
N2 Mn1 O1 C19 . . . . -175.64(14) ?
N1 Mn1 O1 C19 . . . . -169.19(13) ?
O2 Mn1 O1 C19 . . . . -0.09(12) ?
N3 Mn1 O1 C19 . . . . 18.16(17) ?
O1w Mn1 O2 C19 . . . . -84.24(13) ?
O2w Mn1 O2 C19 . . . . 97.77(13) ?
N2 Mn1 O2 C19 . . . . 175.76(13) ?
O1 Mn1 O2 C19 . . . . 0.09(12) ?
N1 Mn1 O2 C19 . . . . 16.29(16) ?
N3 Mn1 O2 C19 . . . . -167.82(13) ?
O3w Mn2 O3 C39 . . . . -74.81(13) ?
O4w Mn2 O3 C39 . . . . 108.87(13) ?
N8 Mn2 O3 C39 . . . . -168.92(14) ?
O4 Mn2 O3 C39 . . . . 2.71(12) ?
N9 Mn2 O3 C39 . . . . 28.07(16) ?
N7 Mn2 O3 C39 . . . . -162.13(13) ?
O3w Mn2 O4 C39 . . . . 97.98(13) ?
O4w Mn2 O4 C39 . . . . -79.58(13) ?
N8 Mn2 O4 C39 . . . . 170.25(13) ?
N9 Mn2 O4 C39 . . . . -165.10(13) ?
N7 Mn2 O4 C39 . . . . 20.95(17) ?
O3 Mn2 O4 C39 . . . . -2.74(12) ?
O1w Mn1 N1 C1 . . . . 93.77(18) ?
O2w Mn1 N1 C1 . . . . -90.11(18) ?
N2 Mn1 N1 C1 . . . . -179.62(19) ?
O1 Mn1 N1 C1 . . . . 3.58(17) ?
O2 Mn1 N1 C1 . . . . -9.9(2) ?
N3 Mn1 N1 C1 . . . . 176.22(16) ?
O1w Mn1 N1 C5 . . . . -87.45(15) ?
O2w Mn1 N1 C5 . . . . 88.67(15) ?
N2 Mn1 N1 C5 . . . . -0.85(14) ?
O1 Mn1 N1 C5 . . . . -177.64(15) ?
O2 Mn1 N1 C5 . . . . 168.83(13) ?
N3 Mn1 N1 C5 . . . . -5.01(19) ?
O1w Mn1 N2 C6 . . . . 91.00(16) ?
O2w Mn1 N2 C6 . . . . -89.06(16) ?
O1 Mn1 N2 C6 . . . . 6.2(2) ?
N1 Mn1 N2 C6 . . . . -0.59(15) ?
O2 Mn1 N2 C6 . . . . -166.02(14) ?
N3 Mn1 N2 C6 . . . . 176.46(17) ?
O1w Mn1 N2 C8 . . . . -84.72(16) ?
O2w Mn1 N2 C8 . . . . 95.22(16) ?
O1 Mn1 N2 C8 . . . . -169.47(14) ?
N1 Mn1 N2 C8 . . . . -176.31(17) ?
O2 Mn1 N2 C8 . . . . 18.3(2) ?
N3 Mn1 N2 C8 . . . . 0.74(15) ?
O1w Mn1 N3 C13 . . . . -86.45(18) ?
O2w Mn1 N3 C13 . . . . 97.38(18) ?
N2 Mn1 N3 C13 . . . . -175.25(19) ?
O1 Mn1 N3 C13 . . . . -2.1(2) ?
N1 Mn1 N3 C13 . . . . -171.07(16) ?
O2 Mn1 N3 C13 . . . . 13.10(17) ?
C19 Mn1 N3 C13 . . . . 6.95(19) ?
O1w Mn1 N3 C9 . . . . 86.84(15) ?
O2w Mn1 N3 C9 . . . . -89.33(15) ?
N2 Mn1 N3 C9 . . . . -1.96(14) ?
O1 Mn1 N3 C9 . . . . 171.19(13) ?
N1 Mn1 N3 C9 . . . . 2.22(19) ?
O2 Mn1 N3 C9 . . . . -173.61(15) ?
C19 Mn1 N3 C9 . . . . -179.75(14) ?
O3w Mn2 N7 C21 . . . . -92.60(17) ?
O4w Mn2 N7 C21 . . . . 87.32(17) ?
N8 Mn2 N7 C21 . . . . 178.82(19) ?
O4 Mn2 N7 C21 . . . . -17.5(2) ?
N9 Mn2 N7 C21 . . . . 171.37(15) ?
O3 Mn2 N7 C21 . . . . 1.95(17) ?
O3w Mn2 N7 C25 . . . . 87.61(15) ?
O4w Mn2 N7 C25 . . . . -92.48(15) ?
N8 Mn2 N7 C25 . . . . -0.98(14) ?
O4 Mn2 N7 C25 . . . . 162.70(13) ?
N9 Mn2 N7 C25 . . . . -8.42(19) ?
O3 Mn2 N7 C25 . . . . -177.85(15) ?
O3w Mn2 N8 C26 . . . . -87.89(16) ?
O4w Mn2 N8 C26 . . . . 88.65(16) ?
O4 Mn2 N8 C26 . . . . -158.70(14) ?
N9 Mn2 N8 C26 . . . . 175.02(17) ?
N7 Mn2 N8 C26 . . . . 0.41(15) ?
O3 Mn2 N8 C26 . . . . 7.7(2) ?
O3w Mn2 N8 C28 . . . . 96.66(16) ?
O4w Mn2 N8 C28 . . . . -86.80(16) ?
O4 Mn2 N8 C28 . . . . 25.8(2) ?
N9 Mn2 N8 C28 . . . . -0.43(15) ?
N7 Mn2 N8 C28 . . . . -175.04(17) ?
O3 Mn2 N8 C28 . . . . -167.76(14) ?
O3w Mn2 N9 C33 . . . . 98.99(17) ?
O4w Mn2 N9 C33 . . . . -83.44(17) ?
N8 Mn2 N9 C33 . . . . -175.60(18) ?
O4 Mn2 N9 C33 . . . . 17.61(17) ?
N7 Mn2 N9 C33 . . . . -168.19(15) ?
O3 Mn2 N9 C33 . . . . -3.3(2) ?
O3w Mn2 N9 C29 . . . . -85.62(15) ?
O4w Mn2 N9 C29 . . . . 91.94(15) ?
N8 Mn2 N9 C29 . . . . -0.21(14) ?
O4 Mn2 N9 C29 . . . . -167.00(15) ?
N7 Mn2 N9 C29 . . . . 7.20(19) ?
O3 Mn2 N9 C29 . . . . 172.08(13) ?
C5 N1 C1 C2 . . . . -1.3(3) ?
Mn1 N1 C1 C2 . . . . 177.52(16) ?
N1 C1 C2 C3 . . . . 0.6(3) ?
C1 C2 C3 C4 . . . . 0.2(3) ?
C2 C3 C4 C5 . . . . -0.3(3) ?
C1 N1 C5 C4 . . . . 1.1(3) ?
Mn1 N1 C5 C4 . . . . -177.78(16) ?
C1 N1 C5 C6 . . . . -179.11(18) ?
Mn1 N1 C5 C6 . . . . 2.0(2) ?
C3 C4 C5 N1 . . . . -0.3(3) ?
C3 C4 C5 C6 . . . . 179.9(2) ?
C8 N2 C6 N4 . . . . -1.8(3) ?
Mn1 N2 C6 N4 . . . . -177.75(15) ?
C8 N2 C6 C5 . . . . 177.83(18) ?
Mn1 N2 C6 C5 . . . . 1.8(2) ?
C7 N4 C6 N2 . . . . -1.1(3) ?
C7 N4 C6 C5 . . . . 179.33(18) ?
N1 C5 C6 N2 . . . . -2.5(3) ?
C4 C5 C6 N2 . . . . 177.27(19) ?
N1 C5 C6 N4 . . . . 177.10(18) ?
C4 C5 C6 N4 . . . . -3.1(3) ?
C6 N4 C7 N5 . . . . 3.5(3) ?
C6 N4 C7 C14 . . . . -175.73(17) ?
C8 N5 C7 N4 . . . . -2.7(3) ?
C8 N5 C7 C14 . . . . 176.52(17) ?
C7 N5 C8 N2 . . . . -0.6(3) ?
C7 N5 C8 C9 . . . . 177.49(18) ?
C6 N2 C8 N5 . . . . 2.7(3) ?
Mn1 N2 C8 N5 . . . . 178.60(15) ?
C6 N2 C8 C9 . . . . -175.49(17) ?
Mn1 N2 C8 C9 . . . . 0.4(2) ?
C13 N3 C9 C10 . . . . -0.5(3) ?
Mn1 N3 C9 C10 . . . . -174.35(16) ?
C13 N3 C9 C8 . . . . 176.72(18) ?
Mn1 N3 C9 C8 . . . . 2.9(2) ?
N5 C8 C9 N3 . . . . 179.52(18) ?
N2 C8 C9 N3 . . . . -2.2(3) ?
N5 C8 C9 C10 . . . . -3.2(3) ?
N2 C8 C9 C10 . . . . 175.05(19) ?
N3 C9 C10 C11 . . . . 1.1(3) ?
C8 C9 C10 C11 . . . . -175.97(19) ?
C9 C10 C11 C12 . . . . -0.5(3) ?
C10 C11 C12 C13 . . . . -0.5(3) ?
C9 N3 C13 C12 . . . . -0.7(3) ?
Mn1 N3 C13 C12 . . . . 172.63(17) ?
C11 C12 C13 N3 . . . . 1.2(4) ?
C18 N6 C14 C15 . . . . 0.1(3) ?
C18 N6 C14 C7 . . . . 179.21(18) ?
N4 C7 C14 N6 . . . . -6.9(3) ?
N5 C7 C14 N6 . . . . 173.81(18) ?
N4 C7 C14 C15 . . . . 172.19(19) ?
N5 C7 C14 C15 . . . . -7.1(3) ?
N6 C14 C15 C16 . . . . -1.2(3) ?
C7 C14 C15 C16 . . . . 179.82(19) ?
C14 C15 C16 C17 . . . . 1.1(3) ?
C15 C16 C17 C18 . . . . -0.1(3) ?
C14 N6 C18 C17 . . . . 0.9(3) ?
C16 C17 C18 N6 . . . . -0.9(3) ?
Mn1 O1 C19 O2 . . . . 0.2(2) ?
Mn1 O1 C19 C20 . . . . 179.06(17) ?
Mn1 O2 C19 O1 . . . . -0.2(2) ?
Mn1 O2 C19 C20 . . . . -179.03(18) ?
O1 C19 C20 F3 . . . . 170.2(2) ?
O2 C19 C20 F3 . . . . -10.8(3) ?
O1 C19 C20 F2 . . . . 49.5(3) ?
O2 C19 C20 F2 . . . . -131.5(2) ?
O1 C19 C20 F1 . . . . -69.1(3) ?
O2 C19 C20 F1 . . . . 109.8(2) ?
C25 N7 C21 C22 . . . . -0.4(3) ?
Mn2 N7 C21 C22 . . . . 179.78(17) ?
N7 C21 C22 C23 . . . . 0.2(4) ?
C21 C22 C23 C24 . . . . 0.0(3) ?
C22 C23 C24 C25 . . . . 0.0(3) ?
C21 N7 C25 C24 . . . . 0.4(3) ?
Mn2 N7 C25 C24 . . . . -179.75(16) ?
C21 N7 C25 C26 . . . . -178.43(18) ?
Mn2 N7 C25 C26 . . . . 1.4(2) ?
C23 C24 C25 N7 . . . . -0.2(3) ?
C23 C24 C25 C26 . . . . 178.58(19) ?
C28 N8 C26 N10 . . . . -3.1(3) ?
Mn2 N8 C26 N10 . . . . -178.80(15) ?
C28 N8 C26 C25 . . . . 175.82(17) ?
Mn2 N8 C26 C25 . . . . 0.1(2) ?
C27 N10 C26 N8 . . . . 1.5(3) ?
C27 N10 C26 C25 . . . . -177.44(18) ?
N7 C25 C26 N8 . . . . -1.0(3) ?
C24 C25 C26 N8 . . . . -179.91(19) ?
N7 C25 C26 N10 . . . . 177.98(18) ?
C24 C25 C26 N10 . . . . -0.9(3) ?
C26 N10 C27 N11 . . . . 0.8(3) ?
C26 N10 C27 C34 . . . . 178.67(17) ?
C28 N11 C27 N10 . . . . -1.1(3) ?
C28 N11 C27 C34 . . . . -179.02(17) ?
C27 N11 C28 N8 . . . . -0.8(3) ?
C27 N11 C28 C29 . . . . 176.68(18) ?
C26 N8 C28 N11 . . . . 2.7(3) ?
Mn2 N8 C28 N11 . . . . 178.47(15) ?
C26 N8 C28 C29 . . . . -174.77(17) ?
Mn2 N8 C28 C29 . . . . 1.0(2) ?
C33 N9 C29 C30 . . . . -0.9(3) ?
Mn2 N9 C29 C30 . . . . -176.60(16) ?
C33 N9 C29 C28 . . . . 176.44(18) ?
Mn2 N9 C29 C28 . . . . 0.7(2) ?
N11 C28 C29 N9 . . . . -178.75(18) ?
N8 C28 C29 N9 . . . . -1.1(3) ?
N11 C28 C29 C30 . . . . -1.3(3) ?
N8 C28 C29 C30 . . . . 176.31(19) ?
N9 C29 C30 C31 . . . . 1.9(3) ?
C28 C29 C30 C31 . . . . -175.32(19) ?
C29 C30 C31 C32 . . . . -1.4(3) ?
C30 C31 C32 C33 . . . . 0.1(3) ?
C29 N9 C33 C32 . . . . -0.5(3) ?
Mn2 N9 C33 C32 . . . . 174.84(16) ?
C31 C32 C33 N9 . . . . 0.9(3) ?
C38 N12 C34 C35 . . . . -1.0(3) ?
C38 N12 C34 C27 . . . . 176.44(18) ?
N10 C27 C34 N12 . . . . 162.14(18) ?
N11 C27 C34 N12 . . . . -19.8(3) ?
N10 C27 C34 C35 . . . . -20.4(3) ?
N11 C27 C34 C35 . . . . 157.7(2) ?
N12 C34 C35 C36 . . . . 1.3(3) ?
C27 C34 C35 C36 . . . . -176.0(2) ?
C34 C35 C36 C37 . . . . -0.5(3) ?
C35 C36 C37 C38 . . . . -0.5(3) ?
C34 N12 C38 C37 . . . . -0.1(3) ?
C36 C37 C38 N12 . . . . 0.8(3) ?
Mn2 O4 C39 O3 . . . . 5.5(2) ?
Mn2 O4 C39 C40 . . . . -175.65(17) ?
Mn2 O3 C39 O4 . . . . -5.2(2) ?
Mn2 O3 C39 C40 . . . . 175.99(18) ?
O4 C39 C40 F6 . . . . -84.0(3) ?
O3 C39 C40 F6 . . . . 94.9(3) ?
O4 C39 C40 F4 . . . . 37.0(3) ?
O3 C39 C40 F4 . . . . -144.0(2) ?
O4 C39 C40 F5 . . . . 155.8(2) ?
O3 C39 C40 F5 . . . . -25.2(3) ?
O6 C41 C42 F9 . . . . 130.8(2) ?
O5 C41 C42 F9 . . . . -48.3(3) ?
O6 C41 C42 F7 . . . . -109.1(2) ?
O5 C41 C42 F7 . . . . 71.8(3) ?
O6 C41 C42 F8 . . . . 11.5(3) ?
O5 C41 C42 F8 . . . . -167.6(2) ?
O8 C43 C44 F10 . . . . -110.1(2) ?
O7 C43 C44 F10 . . . . 69.7(3) ?
O8 C43 C44 F11 . . . . 10.7(3) ?
O7 C43 C44 F11 . . . . -169.6(2) ?
O8 C43 C44 F12 . . . . 130.7(2) ?
O7 C43 C44 F12 . . . . -49.5(3) ?
